data_7061362
loop_
_publ_author_name
'Panja, Anangamohan'
'Jagli\<ci\'c, Zvonko'
'Herchel, Radovan'
'Brand\~ao, Paula'
'Pramanik, Kuheli'
'Jana, Narayan Ch.'

_publ_section_title
;
 The first exploration of coordination chemistry using a methyl
 substituted o-vanillin based ligand: an example starting with Dy4/Zn2Dy2
 systems displaying slow relaxation of magnetization
;
_journal_issue 12
_journal_name_full 'New Journal of Chemistry'
_journal_page_first 5627
_journal_page_last 5637
_journal_paper_doi 10.1039/D1NJ05717K
_journal_volume 46
_journal_year 2022
_chemical_formula_sum 'C64 H69 Dy2 N4 O25 Zn2'
_chemical_formula_weight 1749.97
_space_group_crystal_system monoclinic
_space_group_IT_number 15
_space_group_name_Hall '-C 2yc'
_space_group_name_H-M_alt 'C 1 2/c 1'
_atom_sites_solution_hydrogens mixed
_audit_creation_method SHELXL-2018/3
_audit_update_record
;
2022-01-31 deposited with the CCDC.	2022-02-02 downloaded from the CCDC.
;
_cell_angle_alpha 90
_cell_angle_beta 106.551(2)
_cell_angle_gamma 90
_cell_formula_units_Z 4
_cell_length_a 24.5331(14)
_cell_length_b 12.5457(7)
_cell_length_c 22.6949(14)
_cell_measurement_reflns_used 508
_cell_measurement_temperature 150(2)
_cell_measurement_theta_max 25.10
_cell_measurement_theta_min 2.99
_cell_volume 6695.7(7)
_computing_cell_refinement 'Bruker Smart'
_computing_data_collection 'Bruker Smart'
_computing_data_reduction 'Bruker Saint'
_computing_molecular_graphics 'Mercury (Macrae et al 2008)'
_computing_publication_material 'SHELXL-2016/4 (Sheldrick, 2016)'
_computing_structure_refinement 'SHELXL-2018/3 (Sheldrick, 2018)'
_computing_structure_solution 'SHELXT 2014/5 (Sheldrick, 2014)'
_diffrn_ambient_temperature 150(2)
_diffrn_measured_fraction_theta_full 0.999
_diffrn_measured_fraction_theta_max 0.999
_diffrn_measurement_device_type 'photon 100 CMOS'
_diffrn_measurement_method 'omega and phi scans'
_diffrn_radiation_type MoK\a
_diffrn_radiation_wavelength 0.71073
_diffrn_reflns_av_R_equivalents 0.0438
_diffrn_reflns_av_unetI/netI 0.0224
_diffrn_reflns_Laue_measured_fraction_full 0.999
_diffrn_reflns_Laue_measured_fraction_max 0.999
_diffrn_reflns_limit_h_max 33
_diffrn_reflns_limit_h_min -33
_diffrn_reflns_limit_k_max 17
_diffrn_reflns_limit_k_min -17
_diffrn_reflns_limit_l_max 31
_diffrn_reflns_limit_l_min -31
_diffrn_reflns_number 80722
_diffrn_reflns_point_group_measured_fraction_full 0.999
_diffrn_reflns_point_group_measured_fraction_max 0.999
_diffrn_reflns_theta_full 25.242
_diffrn_reflns_theta_max 29.173
_diffrn_reflns_theta_min 2.173
_diffrn_source 'fine-focus sealed tube'
_exptl_absorpt_coefficient_mu 2.998
_exptl_absorpt_correction_T_max 0.7458
_exptl_absorpt_correction_T_min 0.5943
_exptl_absorpt_correction_type multi-scan
_exptl_crystal_colour Yellow
_exptl_crystal_density_diffrn 1.736
_exptl_crystal_description Block
_exptl_crystal_F_000 3492
_exptl_crystal_size_max 0.200
_exptl_crystal_size_mid 0.100
_exptl_crystal_size_min 0.060
_refine_diff_density_max 0.874
_refine_diff_density_min -0.725
_refine_diff_density_rms 0.104
_refine_ls_extinction_method none
_refine_ls_goodness_of_fit_ref 1.105
_refine_ls_hydrogen_treatment mixed
_refine_ls_matrix_type full
_refine_ls_number_parameters 473
_refine_ls_number_reflns 9035
_refine_ls_number_restraints 5
_refine_ls_restrained_S_all 1.105
_refine_ls_R_factor_all 0.0348
_refine_ls_R_factor_gt 0.0247
_refine_ls_shift/su_max 0.004
_refine_ls_shift/su_mean 0.000
_refine_ls_structure_factor_coef Fsqd
_refine_ls_weighting_details 'w=1/[\s^2^(Fo^2^)+(0.0105P)^2^+28.5633P] where P=(Fo^2^+2Fc^2^)/3'
_refine_ls_weighting_scheme calc
_refine_ls_wR_factor_gt 0.0494
_refine_ls_wR_factor_ref 0.0545
_reflns_Friedel_coverage 0.000
_reflns_number_gt 7812
_reflns_number_total 9035
_reflns_threshold_expression 'I > 2\s(I)'
_cod_data_source_file d1nj05717k2.cif
_cod_data_source_block shelx
_cod_depositor_comments 'Adding full bibliography for 7061362--7061365.cif.'
_cod_original_sg_symbol_H-M 'C 2/c'
_cod_database_code 7061362
_shelx_shelxl_version_number 2018/3
_shelx_space_group_comment
;
The symmetry employed for this shelxl refinement is uniquely defined
by the following loop, which should always be used as a source of
symmetry information in preference to the above space-group names.
They are only intended as comments.
;
_shelx_estimated_absorpt_t_min 0.585
_shelx_estimated_absorpt_t_max 0.841

loop_
_space_group_symop_operation_xyz
'x, y, z'
'-x, y, -z+1/2'
'x+1/2, y+1/2, z'
'-x+1/2, y+1/2, -z+1/2'
'-x, -y, -z'
'x, -y, z-1/2'
'-x+1/2, -y+1/2, -z'
'x+1/2, -y+1/2, z-1/2'

loop_
_atom_site_label
_atom_site_type_symbol
_atom_site_fract_x
_atom_site_fract_y
_atom_site_fract_z
_atom_site_U_iso_or_equiv
_atom_site_adp_type
_atom_site_occupancy
_atom_site_site_symmetry_order
_atom_site_calc_flag
_atom_site_refinement_flags_posn
_atom_site_refinement_flags_adp
_atom_site_refinement_flags_occupancy
_atom_site_disorder_assembly
_atom_site_disorder_group
Dy1 Dy 0.64144(2) 0.65758(2) 0.40932(2) 0.01478(3) Uani 1 1 d . . . . .
Zn1 Zn 0.71042(2) 0.85297(2) 0.50640(2) 0.01401(6) Uani 1 1 d . . . . .
O1 O 0.76655(7) 0.90746(13) 0.58861(8) 0.0157(3) Uani 1 1 d . . . . .
O2 O 0.67330(7) 0.82754(13) 0.41424(7) 0.0159(3) Uani 1 1 d . . . . .
O3 O 0.64760(8) 0.73998(14) 0.30836(8) 0.0209(4) Uani 1 1 d . . . . .
O4 O 0.70514(7) 0.68840(13) 0.50938(7) 0.0137(3) Uani 1 1 d . . . . .
O5 O 0.61263(8) 0.51939(14) 0.34880(8) 0.0196(4) Uani 1 1 d . . . . .
O6 O 0.58078(8) 0.41804(16) 0.24346(9) 0.0243(4) Uani 1 1 d . . . . .
O7 O 0.54735(10) 0.7077(2) 0.35153(11) 0.0413(6) Uani 1 1 d D . . . .
O8 O 0.63353(8) 0.86796(15) 0.52948(9) 0.0220(4) Uani 1 1 d . . . . .
O9 O 0.58814(8) 0.72933(15) 0.47420(9) 0.0218(4) Uani 1 1 d . . . . .
N1 N 0.71216(9) 1.01329(16) 0.48571(9) 0.0158(4) Uani 1 1 d . . . . .
N2 N 0.64029(9) 0.50865(17) 0.47913(10) 0.0169(4) Uani 1 1 d . . . . .
C1 C 0.75385(10) 1.01018(19) 0.59441(11) 0.0153(5) Uani 1 1 d . . . . .
C2 C 0.76522(11) 1.0603(2) 0.65189(11) 0.0195(5) Uani 1 1 d . . . . .
H2 H 0.783438 1.021487 0.688103 0.023 Uiso 1 1 calc R U . . .
C3 C 0.75019(12) 1.1655(2) 0.65638(12) 0.0229(5) Uani 1 1 d . . . . .
H3 H 0.757854 1.197687 0.695790 0.027 Uiso 1 1 calc R U . . .
C4 C 0.72405(12) 1.2252(2) 0.60434(12) 0.0232(5) Uani 1 1 d . . . . .
H4 H 0.713786 1.297341 0.608116 0.028 Uiso 1 1 calc R U . . .
C5 C 0.71315(12) 1.1779(2) 0.54680(12) 0.0215(5) Uani 1 1 d . . . . .
H5 H 0.696039 1.218397 0.510910 0.026 Uiso 1 1 calc R U . . .
C6 C 0.72724(11) 1.07126(19) 0.54149(11) 0.0166(5) Uani 1 1 d . . . . .
C7 C 0.70080(11) 1.0580(2) 0.43255(11) 0.0181(5) Uani 1 1 d . . . . .
H7 H 0.704220 1.133354 0.431622 0.022 Uiso 1 1 calc R U . . .
C8 C 0.68325(11) 1.0032(2) 0.37406(11) 0.0175(5) Uani 1 1 d . . . . .
C9 C 0.67100(10) 0.8935(2) 0.36793(11) 0.0160(5) Uani 1 1 d . . . . .
C10 C 0.65575(11) 0.8496(2) 0.30826(11) 0.0175(5) Uani 1 1 d . . . . .
C11 C 0.65156(12) 0.9101(2) 0.25674(12) 0.0217(5) Uani 1 1 d . . . . .
H11 H 0.641031 0.877813 0.217245 0.026 Uiso 1 1 calc R U . . .
C12 C 0.66293(12) 1.0206(2) 0.26263(12) 0.0211(5) Uani 1 1 d . . . . .
C13 C 0.67848(11) 1.0643(2) 0.32074(11) 0.0195(5) Uani 1 1 d . . . . .
H13 H 0.686299 1.138477 0.325026 0.023 Uiso 1 1 calc R U . . .
C14 C 0.63571(15) 0.6863(2) 0.25088(13) 0.0325(7) Uani 1 1 d . . . . .
H14A H 0.600496 0.714488 0.223012 0.049 Uiso 1 1 calc R U . . .
H14B H 0.631276 0.609811 0.257122 0.049 Uiso 1 1 calc R U . . .
H14C H 0.667155 0.697457 0.232918 0.049 Uiso 1 1 calc R U . . .
C15 C 0.65759(15) 1.0882(2) 0.20618(13) 0.0323(7) Uani 1 1 d . . . . .
H15A H 0.664712 1.162997 0.218346 0.048 Uiso 1 1 calc R U . . .
H15B H 0.619161 1.080904 0.178146 0.048 Uiso 1 1 calc R U . . .
H15C H 0.685445 1.064473 0.185431 0.048 Uiso 1 1 calc R U . . .
C16 C 0.69109(11) 0.63622(19) 0.55549(11) 0.0170(5) Uani 1 1 d . . . . .
C17 C 0.70782(11) 0.6754(2) 0.61558(12) 0.0194(5) Uani 1 1 d . . . . .
H17 H 0.727242 0.741597 0.624229 0.023 Uiso 1 1 calc R U . . .
C18 C 0.69610(12) 0.6176(2) 0.66262(12) 0.0232(5) Uani 1 1 d . . . . .
H18 H 0.708720 0.643552 0.703597 0.028 Uiso 1 1 calc R U . . .
C19 C 0.66615(12) 0.5224(2) 0.65056(13) 0.0251(6) Uani 1 1 d . . . . .
H19 H 0.658982 0.482799 0.683247 0.030 Uiso 1 1 calc R U . . .
C20 C 0.64676(12) 0.4854(2) 0.59077(12) 0.0222(5) Uani 1 1 d . . . . .
H20 H 0.624633 0.422076 0.582269 0.027 Uiso 1 1 calc R U . . .
C21 C 0.65956(11) 0.5406(2) 0.54264(11) 0.0181(5) Uani 1 1 d . . . . .
C22 C 0.62418(11) 0.4113(2) 0.46626(12) 0.0204(5) Uani 1 1 d . . . . .
H22 H 0.625783 0.366081 0.500302 0.025 Uiso 1 1 calc R U . . .
C23 C 0.60400(11) 0.3630(2) 0.40613(12) 0.0192(5) Uani 1 1 d . . . . .
C24 C 0.60102(11) 0.4182(2) 0.35092(12) 0.0185(5) Uani 1 1 d . . . . .
C25 C 0.58346(11) 0.3583(2) 0.29541(12) 0.0204(5) Uani 1 1 d . . . . .
C26 C 0.56902(11) 0.2523(2) 0.29501(13) 0.0221(5) Uani 1 1 d . . . . .
H26 H 0.558698 0.214505 0.257181 0.027 Uiso 1 1 calc R U . . .
C27 C 0.56925(11) 0.1987(2) 0.34977(14) 0.0232(6) Uani 1 1 d . . . . .
C28 C 0.58713(11) 0.2544(2) 0.40397(13) 0.0220(5) Uani 1 1 d . . . . .
H28 H 0.588268 0.219017 0.441316 0.026 Uiso 1 1 calc R U . . .
C29 C 0.55953(13) 0.3656(2) 0.18495(13) 0.0294(6) Uani 1 1 d . . . . .
H29A H 0.585853 0.308844 0.181432 0.044 Uiso 1 1 calc R U . . .
H29B H 0.556184 0.417508 0.151828 0.044 Uiso 1 1 calc R U . . .
H29C H 0.522085 0.334857 0.181779 0.044 Uiso 1 1 calc R U . . .
C30 C 0.54718(13) 0.0860(2) 0.34732(15) 0.0297(6) Uani 1 1 d . . . . .
H30A H 0.559784 0.054265 0.388422 0.044 Uiso 1 1 calc R U . . .
H30B H 0.561888 0.043957 0.318820 0.044 Uiso 1 1 calc R U . . .
H30C H 0.505527 0.086741 0.333123 0.044 Uiso 1 1 calc R U . . .
C31 C 0.59211(11) 0.8041(2) 0.51280(12) 0.0224(5) Uani 1 1 d . . . . .
C32 C 0.54365(14) 0.8182(3) 0.54097(16) 0.0410(8) Uani 1 1 d . . . . .
H32A H 0.557347 0.855977 0.580199 0.061 Uiso 1 1 calc R U . . .
H32B H 0.528983 0.748081 0.547990 0.061 Uiso 1 1 calc R U . . .
H32C H 0.513217 0.859526 0.512967 0.061 Uiso 1 1 calc R U . . .
H7A H 0.5301(15) 0.676(3) 0.3199(11) 0.051(12) Uiso 1 1 d D . . . .
H7B H 0.5242(16) 0.742(3) 0.364(2) 0.073(16) Uiso 1 1 d D . . . .
H10C H 0.4269(16) 0.907(3) 0.423(3) 0.110 Uiso 1 1 d D U . . .
H20B H 0.525(3) 0.647(5) 0.454(3) 0.16(3) Uiso 1 1 d D . . . .
H10B H 0.398705 1.002300 0.444300 0.23(4) Uiso 1 1 d D . . . .
H20A H 0.513956 0.578873 0.497375 0.18(4) Uiso 1 1 d D . . . .
O100 O 0.39876(12) 0.9274(2) 0.43441(16) 0.0563(8) Uani 1 1 d D . . . .
O200 O 0.49570(14) 0.5871(3) 0.4584(2) 0.0762(11) Uani 1 1 d . . . . .
O300 O 0.500000 0.5825(3) 0.250000 0.0281(6) Uani 1 2 d S T P . .
O400 O 0.45198(16) 0.7656(4) 0.38685(18) 0.0492(11) Uani 0.65 1 d . . P A 1
O401 O 0.4732(4) 0.8572(9) 0.3677(5) 0.076(3) Uani 0.35 1 d . . P B 2
H30D H 0.5240(15) 0.547(3) 0.2494(19) 0.042(12) Uiso 1 1 d . . . . .

loop_
_atom_site_aniso_label
_atom_site_aniso_U_11
_atom_site_aniso_U_22
_atom_site_aniso_U_33
_atom_site_aniso_U_23
_atom_site_aniso_U_13
_atom_site_aniso_U_12
Dy1 0.01532(5) 0.01388(5) 0.01324(5) -0.00110(4) 0.00102(4) -0.00111(4)
Zn1 0.01564(13) 0.01296(13) 0.01206(12) -0.00064(10) 0.00175(10) -0.00006(10)
O1 0.0188(8) 0.0133(8) 0.0135(8) -0.0003(6) 0.0024(7) 0.0009(7)
O2 0.0212(8) 0.0137(8) 0.0109(8) 0.0014(6) 0.0017(7) -0.0003(7)
O3 0.0323(10) 0.0146(8) 0.0130(8) -0.0031(7) 0.0019(7) -0.0020(7)
O4 0.0163(8) 0.0124(8) 0.0125(8) 0.0008(6) 0.0042(6) -0.0009(6)
O5 0.0222(9) 0.0150(8) 0.0199(9) -0.0019(7) 0.0030(7) -0.0035(7)
O6 0.0290(10) 0.0238(10) 0.0189(9) -0.0042(8) 0.0051(8) -0.0059(8)
O7 0.0271(12) 0.0590(16) 0.0288(12) -0.0199(11) -0.0065(10) 0.0163(11)
O8 0.0196(9) 0.0233(10) 0.0233(9) -0.0037(7) 0.0066(8) 0.0004(7)
O9 0.0185(9) 0.0248(10) 0.0212(9) -0.0013(8) 0.0044(7) 0.0004(8)
N1 0.0181(10) 0.0134(9) 0.0147(10) -0.0014(8) 0.0025(8) 0.0029(8)
N2 0.0164(10) 0.0169(10) 0.0167(10) 0.0004(8) 0.0036(8) 0.0001(8)
C1 0.0158(11) 0.0144(11) 0.0161(11) -0.0009(9) 0.0050(9) 0.0007(9)
C2 0.0237(13) 0.0211(12) 0.0132(11) -0.0014(9) 0.0042(10) -0.0010(10)
C3 0.0297(14) 0.0230(13) 0.0158(11) -0.0069(10) 0.0064(10) -0.0013(11)
C4 0.0299(14) 0.0169(12) 0.0223(13) -0.0040(10) 0.0066(11) 0.0031(11)
C5 0.0286(14) 0.0164(12) 0.0178(12) -0.0005(9) 0.0040(10) 0.0037(10)
C6 0.0199(12) 0.0140(11) 0.0145(11) -0.0015(9) 0.0024(9) 0.0015(9)
C7 0.0230(12) 0.0137(11) 0.0168(12) 0.0003(9) 0.0042(10) 0.0009(9)
C8 0.0211(12) 0.0152(11) 0.0141(11) 0.0021(9) 0.0018(9) 0.0023(9)
C9 0.0176(11) 0.0171(11) 0.0124(11) 0.0007(9) 0.0025(9) 0.0020(9)
C10 0.0200(11) 0.0142(11) 0.0170(11) -0.0023(9) 0.0032(9) 0.0026(9)
C11 0.0277(14) 0.0228(13) 0.0131(11) -0.0011(10) 0.0033(10) 0.0040(11)
C12 0.0266(13) 0.0209(13) 0.0151(12) 0.0035(10) 0.0050(10) 0.0049(11)
C13 0.0258(13) 0.0149(11) 0.0169(12) 0.0015(9) 0.0048(10) 0.0012(10)
C14 0.055(2) 0.0258(15) 0.0180(13) -0.0104(11) 0.0126(13) -0.0099(14)
C15 0.051(2) 0.0252(15) 0.0196(14) 0.0071(11) 0.0089(13) 0.0051(14)
C16 0.0178(11) 0.0163(12) 0.0173(11) 0.0016(9) 0.0057(9) 0.0028(9)
C17 0.0214(12) 0.0181(12) 0.0183(12) -0.0005(9) 0.0049(10) -0.0001(10)
C18 0.0280(14) 0.0263(13) 0.0151(12) 0.0009(10) 0.0060(10) 0.0028(11)
C19 0.0335(15) 0.0250(14) 0.0199(13) 0.0057(11) 0.0126(11) 0.0026(12)
C20 0.0268(14) 0.0184(12) 0.0236(13) 0.0026(10) 0.0111(11) 0.0002(10)
C21 0.0189(12) 0.0179(12) 0.0171(12) 0.0018(9) 0.0046(9) 0.0008(10)
C22 0.0213(12) 0.0179(12) 0.0215(13) 0.0024(10) 0.0051(10) 0.0011(10)
C23 0.0169(11) 0.0158(12) 0.0232(13) -0.0006(10) 0.0030(10) -0.0003(9)
C24 0.0154(11) 0.0164(12) 0.0226(13) -0.0011(10) 0.0036(10) -0.0003(9)
C25 0.0169(11) 0.0210(13) 0.0223(12) -0.0024(10) 0.0039(10) -0.0004(10)
C26 0.0201(12) 0.0186(12) 0.0274(14) -0.0079(10) 0.0062(11) -0.0011(10)
C27 0.0186(12) 0.0153(12) 0.0340(15) -0.0037(11) 0.0048(11) -0.0008(10)
C28 0.0208(13) 0.0161(12) 0.0283(14) 0.0009(10) 0.0060(11) 0.0001(10)
C29 0.0305(15) 0.0342(16) 0.0229(14) -0.0090(12) 0.0069(12) -0.0080(12)
C30 0.0296(15) 0.0179(13) 0.0405(17) -0.0040(12) 0.0086(13) -0.0053(11)
C31 0.0181(12) 0.0294(14) 0.0189(12) 0.0005(10) 0.0041(10) 0.0027(10)
C32 0.0288(16) 0.062(2) 0.0373(18) -0.0171(16) 0.0172(14) -0.0098(16)
O100 0.0486(16) 0.0374(15) 0.095(2) -0.0102(15) 0.0395(17) 0.0056(12)
O200 0.0454(17) 0.059(2) 0.117(3) 0.014(2) 0.011(2) -0.0207(15)
O300 0.0266(16) 0.0266(16) 0.0260(15) 0.000 -0.0005(13) 0.000
O400 0.031(2) 0.074(3) 0.039(2) -0.017(2) 0.0020(17) 0.014(2)
O401 0.066(6) 0.086(8) 0.070(6) -0.019(6) 0.011(5) 0.025(6)

loop_
_atom_type_symbol
_atom_type_description
_atom_type_scat_dispersion_real
_atom_type_scat_dispersion_imag
_atom_type_scat_source
C C 0.0033 0.0016 'International Tables Vol C Tables 4.2.6.8 and 6.1.1.4'
H H 0.0000 0.0000 'International Tables Vol C Tables 4.2.6.8 and 6.1.1.4'
N N 0.0061 0.0033 'International Tables Vol C Tables 4.2.6.8 and 6.1.1.4'
O O 0.0106 0.0060 'International Tables Vol C Tables 4.2.6.8 and 6.1.1.4'
Zn Zn 0.2839 1.4301 'International Tables Vol C Tables 4.2.6.8 and 6.1.1.4'
Dy Dy -0.1892 4.4098 'International Tables Vol C Tables 4.2.6.8 and 6.1.1.4'

loop_
_geom_angle_atom_site_label_1
_geom_angle_atom_site_label_2
_geom_angle_atom_site_label_3
_geom_angle
_geom_angle_site_symmetry_1
_geom_angle_site_symmetry_3
_geom_angle_publ_flag
O5 Dy1 O2 144.94(6) . . ?
O5 Dy1 O1 82.93(6) . 7_666 ?
O2 Dy1 O1 90.56(6) . 7_666 ?
O5 Dy1 O7 77.10(8) . . ?
O2 Dy1 O7 92.58(8) . . ?
O1 Dy1 O7 149.31(7) 7_666 . ?
O5 Dy1 O4 136.61(6) . . ?
O2 Dy1 O4 71.21(6) . . ?
O1 Dy1 O4 71.25(6) 7_666 . ?
O7 Dy1 O4 138.18(7) . . ?
O5 Dy1 O9 122.90(7) . . ?
O2 Dy1 O9 81.81(6) . . ?
O1 Dy1 O9 142.33(6) 7_666 . ?
O7 Dy1 O9 68.23(7) . . ?
O4 Dy1 O9 71.37(6) . . ?
O5 Dy1 N2 75.07(7) . . ?
O2 Dy1 N2 138.82(6) . . ?
O1 Dy1 N2 84.95(6) 7_666 . ?
O7 Dy1 N2 111.55(9) . . ?
O4 Dy1 N2 68.60(6) . . ?
O9 Dy1 N2 77.38(7) . . ?
O5 Dy1 O3 81.35(6) . . ?
O2 Dy1 O3 63.61(6) . . ?
O1 Dy1 O3 81.89(6) 7_666 . ?
O7 Dy1 O3 72.32(8) . . ?
O4 Dy1 O3 126.57(6) . . ?
O9 Dy1 O3 125.34(6) . . ?
N2 Dy1 O3 154.21(6) . . ?
O5 Dy1 Zn1 169.46(5) . . ?
O2 Dy1 Zn1 35.80(4) . . ?
O1 Dy1 Zn1 86.59(4) 7_666 . ?
O7 Dy1 Zn1 112.92(6) . . ?
O4 Dy1 Zn1 36.88(4) . . ?
O9 Dy1 Zn1 65.88(5) . . ?
N2 Dy1 Zn1 103.02(5) . . ?
O3 Dy1 Zn1 98.24(4) . . ?
O2 Zn1 N1 87.23(7) . . ?
O2 Zn1 O4 82.22(7) . . ?
N1 Zn1 O4 169.19(7) . . ?
O2 Zn1 O1 161.18(7) . . ?
N1 Zn1 O1 80.44(7) . . ?
O4 Zn1 O1 109.14(7) . . ?
O2 Zn1 O8 95.64(7) . . ?
N1 Zn1 O8 92.73(8) . . ?
O4 Zn1 O8 90.69(7) . . ?
O1 Zn1 O8 99.07(7) . . ?
O2 Zn1 O4 87.91(6) . 7_666 ?
N1 Zn1 O4 96.21(7) . 7_666 ?
O4 Zn1 O4 81.08(7) . 7_666 ?
O1 Zn1 O4 79.42(6) . 7_666 ?
O8 Zn1 O4 170.54(7) . 7_666 ?
O2 Zn1 Dy1 40.11(5) . . ?
N1 Zn1 Dy1 126.26(6) . . ?
O4 Zn1 Dy1 43.90(5) . . ?
O1 Zn1 Dy1 153.01(5) . . ?
O8 Zn1 Dy1 84.83(5) . . ?
O4 Zn1 Dy1 92.35(4) 7_666 . ?
C1 O1 Zn1 106.81(14) . . ?
C1 O1 Dy1 124.82(15) . 7_666 ?
Zn1 O1 Dy1 106.50(7) . 7_666 ?
C9 O2 Zn1 128.06(15) . . ?
C9 O2 Dy1 127.78(15) . . ?
Zn1 O2 Dy1 104.08(7) . . ?
C10 O3 C14 117.3(2) . . ?
C10 O3 Dy1 116.54(14) . . ?
C14 O3 Dy1 125.52(16) . . ?
C16 O4 Zn1 122.49(15) . . ?
C16 O4 Zn1 117.13(14) . 7_666 ?
Zn1 O4 Zn1 98.92(7) . 7_666 ?
C16 O4 Dy1 114.36(14) . . ?
Zn1 O4 Dy1 99.21(6) . . ?
Zn1 O4 Dy1 101.10(6) 7_666 . ?
C24 O5 Dy1 141.11(17) . . ?
C25 O6 C29 117.1(2) . . ?
Dy1 O7 H7A 122(3) . . ?
Dy1 O7 H7B 127(3) . . ?
H7A O7 H7B 109(4) . . ?
C31 O8 Zn1 124.72(17) . . ?
C31 O9 Dy1 138.73(17) . . ?
C7 N1 C6 123.1(2) . . ?
C7 N1 Zn1 128.58(18) . . ?
C6 N1 Zn1 108.28(15) . . ?
C22 N2 C21 118.8(2) . . ?
C22 N2 Dy1 129.27(18) . . ?
C21 N2 Dy1 111.89(15) . . ?
O1 C1 C2 122.1(2) . . ?
O1 C1 C6 120.0(2) . . ?
C2 C1 C6 117.9(2) . . ?
C3 C2 C1 120.7(2) . . ?
C3 C2 H2 119.7 . . ?
C1 C2 H2 119.7 . . ?
C2 C3 C4 121.3(2) . . ?
C2 C3 H3 119.3 . . ?
C4 C3 H3 119.3 . . ?
C5 C4 C3 119.2(2) . . ?
C5 C4 H4 120.4 . . ?
C3 C4 H4 120.4 . . ?
C4 C5 C6 120.3(2) . . ?
C4 C5 H5 119.9 . . ?
C6 C5 H5 119.9 . . ?
C5 C6 N1 124.2(2) . . ?
C5 C6 C1 120.7(2) . . ?
N1 C6 C1 114.8(2) . . ?
N1 C7 C8 125.5(2) . . ?
N1 C7 H7 117.2 . . ?
C8 C7 H7 117.2 . . ?
C9 C8 C13 119.0(2) . . ?
C9 C8 C7 123.7(2) . . ?
C13 C8 C7 117.4(2) . . ?
O2 C9 C8 124.9(2) . . ?
O2 C9 C10 117.2(2) . . ?
C8 C9 C10 117.9(2) . . ?
C11 C10 O3 125.0(2) . . ?
C11 C10 C9 122.4(2) . . ?
O3 C10 C9 112.6(2) . . ?
C10 C11 C12 119.8(2) . . ?
C10 C11 H11 120.1 . . ?
C12 C11 H11 120.1 . . ?
C13 C12 C11 118.3(2) . . ?
C13 C12 C15 121.5(2) . . ?
C11 C12 C15 120.2(2) . . ?
C12 C13 C8 122.6(2) . . ?
C12 C13 H13 118.7 . . ?
C8 C13 H13 118.7 . . ?
O3 C14 H14A 109.5 . . ?
O3 C14 H14B 109.5 . . ?
H14A C14 H14B 109.5 . . ?
O3 C14 H14C 109.5 . . ?
H14A C14 H14C 109.5 . . ?
H14B C14 H14C 109.5 . . ?
C12 C15 H15A 109.5 . . ?
C12 C15 H15B 109.5 . . ?
H15A C15 H15B 109.5 . . ?
C12 C15 H15C 109.5 . . ?
H15A C15 H15C 109.5 . . ?
H15B C15 H15C 109.5 . . ?
O4 C16 C17 120.9(2) . . ?
O4 C16 C21 119.6(2) . . ?
C17 C16 C21 119.5(2) . . ?
C18 C17 C16 120.0(2) . . ?
C18 C17 H17 120.0 . . ?
C16 C17 H17 120.0 . . ?
C17 C18 C19 120.8(3) . . ?
C17 C18 H18 119.6 . . ?
C19 C18 H18 119.6 . . ?
C20 C19 C18 119.8(2) . . ?
C20 C19 H19 120.1 . . ?
C18 C19 H19 120.1 . . ?
C19 C20 C21 120.4(3) . . ?
C19 C20 H20 119.8 . . ?
C21 C20 H20 119.8 . . ?
C20 C21 C16 119.3(2) . . ?
C20 C21 N2 124.0(2) . . ?
C16 C21 N2 116.6(2) . . ?
N2 C22 C23 127.6(2) . . ?
N2 C22 H22 116.2 . . ?
C23 C22 H22 116.2 . . ?
C24 C23 C28 119.9(2) . . ?
C24 C23 C22 123.2(2) . . ?
C28 C23 C22 116.9(2) . . ?
O5 C24 C23 123.5(2) . . ?
O5 C24 C25 119.6(2) . . ?
C23 C24 C25 116.8(2) . . ?
C26 C25 O6 124.6(2) . . ?
C26 C25 C24 121.9(3) . . ?
O6 C25 C24 113.4(2) . . ?
C25 C26 C27 121.2(2) . . ?
C25 C26 H26 119.4 . . ?
C27 C26 H26 119.4 . . ?
C28 C27 C26 117.8(2) . . ?
C28 C27 C30 121.9(3) . . ?
C26 C27 C30 120.2(3) . . ?
C27 C28 C23 122.3(3) . . ?
C27 C28 H28 118.9 . . ?
C23 C28 H28 118.9 . . ?
O6 C29 H29A 109.5 . . ?
O6 C29 H29B 109.5 . . ?
H29A C29 H29B 109.5 . . ?
O6 C29 H29C 109.5 . . ?
H29A C29 H29C 109.5 . . ?
H29B C29 H29C 109.5 . . ?
C27 C30 H30A 109.5 . . ?
C27 C30 H30B 109.5 . . ?
H30A C30 H30B 109.5 . . ?
C27 C30 H30C 109.5 . . ?
H30A C30 H30C 109.5 . . ?
H30B C30 H30C 109.5 . . ?
O8 C31 O9 124.9(2) . . ?
O8 C31 C32 117.4(3) . . ?
O9 C31 C32 117.6(3) . . ?
C31 C32 H32A 109.5 . . ?
C31 C32 H32B 109.5 . . ?
H32A C32 H32B 109.5 . . ?
C31 C32 H32C 109.5 . . ?
H32A C32 H32C 109.5 . . ?
H32B C32 H32C 109.5 . . ?
H10C O100 H10B 115(3) . . ?
H20B O200 H20A 91(3) . . ?
H30D O300 H30D 106(6) . 2_655 ?

loop_
_geom_bond_atom_site_label_1
_geom_bond_atom_site_label_2
_geom_bond_distance
_geom_bond_site_symmetry_2
_geom_bond_publ_flag
Dy1 O5 2.1998(18) . ?
Dy1 O2 2.2628(17) . ?
Dy1 O1 2.3880(17) 7_666 ?
Dy1 O7 2.392(2) . ?
Dy1 O4 2.3930(17) . ?
Dy1 O9 2.4054(18) . ?
Dy1 N2 2.455(2) . ?
Dy1 O3 2.5572(18) . ?
Dy1 Zn1 3.4063(3) . ?
Zn1 O2 2.0544(16) . ?
Zn1 N1 2.069(2) . ?
Zn1 O4 2.0711(17) . ?
Zn1 O1 2.0929(17) . ?
Zn1 O8 2.1051(18) . ?
Zn1 O4 2.2609(17) 7_666 ?
O1 C1 1.341(3) . ?
O2 C9 1.326(3) . ?
O3 C10 1.389(3) . ?
O3 C14 1.423(3) . ?
O4 C16 1.359(3) . ?
O5 C24 1.305(3) . ?
O6 C25 1.383(3) . ?
O6 C29 1.440(3) . ?
O7 H7A 0.827(10) . ?
O7 H7B 0.827(10) . ?
O8 C31 1.265(3) . ?
O9 C31 1.268(3) . ?
N1 C7 1.287(3) . ?
N1 C6 1.415(3) . ?
N2 C22 1.292(3) . ?
N2 C21 1.440(3) . ?
C1 C2 1.403(3) . ?
C1 C6 1.417(3) . ?
C2 C3 1.382(4) . ?
C2 H2 0.9500 . ?
C3 C4 1.391(4) . ?
C3 H3 0.9500 . ?
C4 C5 1.389(4) . ?
C4 H4 0.9500 . ?
C5 C6 1.396(3) . ?
C5 H5 0.9500 . ?
C7 C8 1.447(3) . ?
C7 H7 0.9500 . ?
C8 C9 1.407(3) . ?
C8 C13 1.409(3) . ?
C9 C10 1.410(3) . ?
C10 C11 1.373(4) . ?
C11 C12 1.412(4) . ?
C11 H11 0.9500 . ?
C12 C13 1.378(4) . ?
C12 C15 1.511(4) . ?
C13 H13 0.9500 . ?
C14 H14A 0.9800 . ?
C14 H14B 0.9800 . ?
C14 H14C 0.9800 . ?
C15 H15A 0.9800 . ?
C15 H15B 0.9800 . ?
C15 H15C 0.9800 . ?
C16 C17 1.397(3) . ?
C16 C21 1.412(3) . ?
C17 C18 1.386(4) . ?
C17 H17 0.9500 . ?
C18 C19 1.388(4) . ?
C18 H18 0.9500 . ?
C19 C20 1.384(4) . ?
C19 H19 0.9500 . ?
C20 C21 1.403(3) . ?
C20 H20 0.9500 . ?
C22 C23 1.446(4) . ?
C22 H22 0.9500 . ?
C23 C24 1.415(4) . ?
C23 C28 1.421(3) . ?
C24 C25 1.424(4) . ?
C25 C26 1.376(4) . ?
C26 C27 1.412(4) . ?
C26 H26 0.9500 . ?
C27 C28 1.373(4) . ?
C27 C30 1.509(4) . ?
C28 H28 0.9500 . ?
C29 H29A 0.9800 . ?
C29 H29B 0.9800 . ?
C29 H29C 0.9800 . ?
C30 H30A 0.9800 . ?
C30 H30B 0.9800 . ?
C30 H30C 0.9800 . ?
C31 C32 1.512(4) . ?
C32 H32A 0.9800 . ?
C32 H32B 0.9800 . ?
C32 H32C 0.9800 . ?
O100 H10C 0.841(18) . ?
O100 H10B 0.967(3) . ?
O200 H20B 1.06(5) . ?
O200 H20A 0.877(5) . ?
O300 H30D 0.74(3) . ?
O300 H30D 0.74(3) 2_655 ?

loop_
_geom_hbond_atom_site_label_D
_geom_hbond_atom_site_label_H
_geom_hbond_atom_site_label_A
_geom_hbond_distance_DH
_geom_hbond_distance_HA
_geom_hbond_distance_DA
_geom_hbond_angle_DHA
_geom_hbond_site_symmetry_A
_geom_hbond_publ_flag
O7 H7A O300 0.827(10) 1.939(13) 2.758(3) 170(4) . yes
O7 H7B O400^a 0.827(10) 2.00(2) 2.777(4) 156(5) . yes
O7 H7B O401^b 0.827(10) 1.93(2) 2.709(9) 157(5) . yes
C14 H14A O400^a 0.98 2.54 3.400(5) 146.3 2_655 yes
C14 H14B O5 0.98 2.52 3.218(4) 127.8 . yes
C17 H17 O1 0.95 2.52 3.381(3) 150.5 . yes
O100 H10B O8 0.967(3) 1.9741(18) 2.875(3) 154.05(16) 5_676 yes
O200 H20B O9 1.06(5) 1.81(7) 2.827(3) 159(5) . yes
O200 H20A O200 0.877(5) 2.353(4) 2.857(8) 116.8(2) 5_666 yes
O300 H30D O6 0.74(3) 2.16(3) 2.893(3) 168(4) . yes
C14 H14A O400^a 0.98 2.54 3.400(5) 146.3 2_655 yes
C14 H14B O5 0.98 2.52 3.218(4) 127.8 . yes
C17 H17 O1 0.95 2.52 3.381(3) 150.5 . yes
O7 H7A O300 0.827(10) 1.939(13) 2.758(3) 170(4) . yes
O7 H7B O400^a 0.827(10) 2.00(2) 2.777(4) 156(5) . yes
O7 H7B O401^b 0.827(10) 1.93(2) 2.709(9) 157(5) . yes
O100 H10B O8 0.967(3) 1.9741(18) 2.875(3) 154.05(16) 5_676 yes
O200 H20B O9 1.06(5) 1.81(7) 2.827(3) 159(5) . yes
O200 H20A O200 0.877(5) 2.353(4) 2.857(8) 116.8(2) 5_666 yes
O300 H30D O6 0.74(3) 2.16(3) 2.893(3) 168(4) . yes
